data_2233202
loop_
_publ_author_name
'Cui, Ai-Jun'
'An, Jie'
'Sun, Fu-An'
'Hu, Meng'
'Qin, Jing'

_publ_section_title
;
 {2-[(3,5-Dimethyl-2<i>H</i>-pyrrol-2-ylidene-\k<i>N</i>)(4-nitrophenyl)methyl]-3,5-dimethyl-1<i>H</i>-pyrrol-1-ido-\k<i>N</i>}difluoridoboron
;
_journal_coeditor_code IM2338
_journal_issue 1
_journal_name_full 'Acta Crystallographica Section E'
_journal_page_first o63
_journal_paper_doi 10.1107/S1600536811052196
_journal_volume 68
_journal_year 2012
_chemical_formula_iupac 'C19 H18 B F2 N3 O2'
_chemical_formula_moiety 'C19 H18 B F2 N3 O2'
_chemical_formula_sum 'C19 H18 B F2 N3 O2'
_chemical_formula_weight 369.17
_chemical_name_systematic
{2-[(3,5-Dimethyl-2<i>H</i>-pyrrol-2-ylidene-\k<i>N</i>)(4-nitrophenyl)methyl]-3,5-dimethyl-1<i>H</i>-pyrrol-1-ido-\k<i>N</i>}difluoridoboron
_space_group_IT_number 15
_symmetry_cell_setting monoclinic
_symmetry_space_group_name_Hall '-C 2yc'
_symmetry_space_group_name_H-M 'C 1 2/c 1'
_atom_sites_solution_hydrogens geom
_atom_sites_solution_primary direct
_atom_sites_solution_secondary difmap
_audit_creation_method SHELXL-97
_cell_angle_alpha 90.00
_cell_angle_beta 96.7320(10)
_cell_angle_gamma 90.00
_cell_formula_units_Z 16
_cell_length_a 30.5729(6)
_cell_length_b 11.8625(2)
_cell_length_c 19.8975(5)
_cell_measurement_reflns_used 9250
_cell_measurement_temperature 295(2)
_cell_measurement_theta_max 27.48
_cell_measurement_theta_min 2.91
_cell_volume 7166.5(3)
_computing_cell_refinement 'APEX2 and SAINT (Bruker, 2007)'
_computing_data_collection 'APEX2 (Bruker, 2007)'
_computing_data_reduction 'SAINT (Bruker, 2007)'
_computing_molecular_graphics 'SHELXTL (Sheldrick, 2008)'
_computing_publication_material 'SHELXTL (Sheldrick, 2008)'
_computing_structure_refinement 'SHELXTL (Sheldrick, 2008)'
_computing_structure_solution 'SHELXTL (Sheldrick, 2008)'
_diffrn_ambient_temperature 295(2)
_diffrn_measured_fraction_theta_full 0.990
_diffrn_measured_fraction_theta_max 0.990
_diffrn_measurement_device_type 'Bruker APEXII CCD area-detector'
_diffrn_measurement_method 'phi and omega scans'
_diffrn_radiation_monochromator graphite
_diffrn_radiation_source 'fine-focus sealed tube'
_diffrn_radiation_type MoK\a
_diffrn_radiation_wavelength 0.71073
_diffrn_reflns_av_R_equivalents 0.0272
_diffrn_reflns_av_sigmaI/netI 0.0358
_diffrn_reflns_limit_h_max 36
_diffrn_reflns_limit_h_min -30
_diffrn_reflns_limit_k_max 14
_diffrn_reflns_limit_k_min -7
_diffrn_reflns_limit_l_max 23
_diffrn_reflns_limit_l_min -19
_diffrn_reflns_number 10802
_diffrn_reflns_theta_full 25.04
_diffrn_reflns_theta_max 25.04
_diffrn_reflns_theta_min 1.34
_exptl_absorpt_coefficient_mu 0.103
_exptl_absorpt_correction_T_max 0.989
_exptl_absorpt_correction_T_min 0.961
_exptl_absorpt_correction_type multi-scan
_exptl_absorpt_process_details '(SADABS; Sheldrick, 2003)'
_exptl_crystal_colour red
_exptl_crystal_density_diffrn 1.369
_exptl_crystal_density_method 'not measured'
_exptl_crystal_description cuboid
_exptl_crystal_F_000 3072
_exptl_crystal_size_max 0.60
_exptl_crystal_size_mid 0.31
_exptl_crystal_size_min 0.12
_refine_diff_density_max 0.265
_refine_diff_density_min -0.257
_refine_ls_extinction_method none
_refine_ls_goodness_of_fit_ref 1.260
_refine_ls_hydrogen_treatment constr
_refine_ls_matrix_type full
_refine_ls_number_parameters 492
_refine_ls_number_reflns 6278
_refine_ls_number_restraints 0
_refine_ls_restrained_S_all 1.260
_refine_ls_R_factor_all 0.1137
_refine_ls_R_factor_gt 0.0825
_refine_ls_shift/su_max 0.010
_refine_ls_shift/su_mean 0.000
_refine_ls_structure_factor_coef Fsqd
_refine_ls_weighting_details 'calc w=1/[\s^2^(Fo^2^)+(0.0295P)^2^+25.3515P] where P=(Fo^2^+2Fc^2^)/3'
_refine_ls_weighting_scheme calc
_refine_ls_wR_factor_gt 0.1716
_refine_ls_wR_factor_ref 0.1925
_reflns_number_gt 4790
_reflns_number_total 6278
_reflns_threshold_expression I>2sigma(I)
_cod_data_source_file im2338.cif
_cod_data_source_block I
_cod_original_sg_symbol_H-M 'C 2/c'
_cod_database_code 2233202
_cod_database_fobs_code 2233202

loop_
_symmetry_equiv_pos_as_xyz
'x, y, z'
'-x, y, -z+1/2'
'x+1/2, y+1/2, z'
'-x+1/2, y+1/2, -z+1/2'
'-x, -y, -z'
'x, -y, z-1/2'
'-x+1/2, -y+1/2, -z'
'x+1/2, -y+1/2, z-1/2'

loop_
_atom_site_type_symbol
_atom_site_label
_atom_site_fract_x
_atom_site_fract_y
_atom_site_fract_z
_atom_site_U_iso_or_equiv
_atom_site_adp_type
_atom_site_calc_flag
_atom_site_refinement_flags
_atom_site_occupancy
_atom_site_symmetry_multiplicity
F F2 0.40972(7) 0.4438(2) 0.09898(13) 0.0572(7) Uani d . 1 1
F F3 0.70073(9) 0.6621(2) 0.00916(13) 0.0657(7) Uani d . 1 1
F F4 0.66392(7) 0.7021(2) 0.09842(13) 0.0587(7) Uani d . 1 1
F F1 0.44996(9) 0.3905(2) 0.01603(13) 0.0635(7) Uani d . 1 1
N N1 0.48764(10) 0.4758(3) 0.11631(17) 0.0435(8) Uani d . 1 1
N N2 0.43918(10) 0.5886(3) 0.03340(16) 0.0409(7) Uani d . 1 1
N N5 0.74189(10) 0.7350(3) 0.11064(16) 0.0416(8) Uani d . 1 1
N N3 0.60065(13) 1.0688(3) 0.18716(19) 0.0551(9) Uani d . 1 1
N N4 0.69020(10) 0.8575(3) 0.03739(17) 0.0456(8) Uani d . 1 1
C C32 0.75062(12) 0.9378(3) 0.11245(19) 0.0390(9) Uani d . 1 1
C C12 0.46331(12) 0.6856(3) 0.05529(19) 0.0412(9) Uani d . 1 1
C C13 0.49862(11) 0.6774(3) 0.10695(19) 0.0375(8) Uani d . 1 1
O O2 0.63489(11) 1.0849(3) 0.16285(17) 0.0702(10) Uani d . 1 1
O O1 0.58641(13) 1.1319(3) 0.2283(2) 0.0891(12) Uani d . 1 1
C C6 0.51053(12) 0.5738(3) 0.13813(19) 0.0404(9) Uani d . 1 1
C C31 0.71389(12) 0.9519(3) 0.06439(19) 0.0434(9) Uani d . 1 1
C C33 0.77694(12) 1.0395(3) 0.13595(19) 0.0414(9) Uani d . 1 1
C C14 0.52499(12) 0.7800(3) 0.12746(18) 0.0387(9) Uani d . 1 1
N N6 0.85035(16) 1.3323(3) 0.1947(2) 0.0703(13) Uani d . 1 1
C C18 0.59202(13) 0.8870(3) 0.1283(2) 0.0460(10) Uani d . 1 1
H H18A 0.6203 0.8952 0.1160 0.055 Uiso calc R 1 1
C C21 0.80155(13) 0.7954(4) 0.1816(2) 0.0470(10) Uani d . 1 1
C C17 0.57416(13) 0.9679(3) 0.16588(19) 0.0421(9) Uani d . 1 1
C C19 0.56702(12) 0.7928(3) 0.1091(2) 0.0448(9) Uani d . 1 1
H H19A 0.5786 0.7371 0.0835 0.054 Uiso calc R 1 1
C C7 0.40959(13) 0.6181(4) -0.0198(2) 0.0492(10) Uani d . 1 1
O O4 0.88462(14) 1.3493(3) 0.1696(2) 0.0955(14) Uani d . 1 1
C C26 0.65831(13) 0.8948(4) -0.0104(2) 0.0539(11) Uani d . 1 1
C C23 0.76288(13) 0.6440(4) 0.1387(2) 0.0486(10) Uani d . 1 1
C C38 0.81430(13) 1.0667(4) 0.1053(2) 0.0478(10) Uani d . 1 1
H H38A 0.8230 1.0203 0.0716 0.057 Uiso calc R 1 1
C C25 0.76480(12) 0.8318(3) 0.1355(2) 0.0424(9) Uani d . 1 1
C C36 0.82497(14) 1.2290(3) 0.1748(2) 0.0503(10) Uani d . 1 1
C C10 0.44704(13) 0.7764(4) 0.0132(2) 0.0507(10) Uani d . 1 1
B B1 0.44561(14) 0.4707(4) 0.0653(2) 0.0419(10) Uani d . 1 1
B B2 0.69829(14) 0.7354(4) 0.0628(2) 0.0437(11) Uani d . 1 1
C C37 0.83858(13) 1.1622(4) 0.1247(2) 0.0512(11) Uani d . 1 1
H H37A 0.8635 1.1808 0.1044 0.061 Uiso calc R 1 1
C C35 0.78890(16) 1.2029(4) 0.2069(2) 0.0605(12) Uani d . 1 1
H H35A 0.7808 1.2485 0.2414 0.073 Uiso calc R 1 1
C C4 0.50634(14) 0.3885(4) 0.1522(2) 0.0539(11) Uani d . 1 1
C C28 0.66037(14) 1.0116(4) -0.0143(2) 0.0604(13) Uani d . 1 1
H H28A 0.6417 1.0567 -0.0432 0.072 Uiso calc R 1 1
C C2 0.54438(13) 0.5435(4) 0.1908(2) 0.0496(10) Uani d . 1 1
C C8 0.37869(15) 0.5364(4) -0.0570(2) 0.0629(13) Uani d . 1 1
H H8A 0.3682 0.4846 -0.0255 0.094 Uiso calc R 1 1
H H8B 0.3938 0.4955 -0.0890 0.094 Uiso calc R 1 1
H H8C 0.3542 0.5765 -0.0806 0.094 Uiso calc R 1 1
C C16 0.53216(14) 0.9590(4) 0.1841(2) 0.0512(10) Uani d . 1 1
H H16A 0.5206 1.0158 0.2090 0.061 Uiso calc R 1 1
C C15 0.50768(13) 0.8643(4) 0.1649(2) 0.0496(10) Uani d . 1 1
H H15A 0.4794 0.8568 0.1770 0.060 Uiso calc R 1 1
C C3 0.54139(14) 0.4284(4) 0.1979(2) 0.0598(12) Uani d . 1 1
H H3A 0.5596 0.3843 0.2281 0.072 Uiso calc R 1 1
C C29 0.69449(13) 1.0504(4) 0.0315(2) 0.0512(11) Uani d . 1 1
C C20 0.83614(15) 0.8649(4) 0.2222(2) 0.0633(13) Uani d . 1 1
H H20A 0.8532 0.8177 0.2545 0.095 Uiso calc R 1 1
H H20B 0.8223 0.9233 0.2455 0.095 Uiso calc R 1 1
H H20C 0.8551 0.8982 0.1925 0.095 Uiso calc R 1 1
O O3 0.83572(15) 1.3958(3) 0.2354(2) 0.0983(14) Uani d . 1 1
C C22 0.79973(13) 0.6791(4) 0.1823(2) 0.0526(11) Uani d . 1 1
H H22A 0.8196 0.6319 0.2076 0.063 Uiso calc R 1 1
C C34 0.76472(15) 1.1072(4) 0.1870(2) 0.0547(11) Uani d . 1 1
H H34A 0.7401 1.0885 0.2081 0.066 Uiso calc R 1 1
C C9 0.41390(14) 0.7324(4) -0.0321(2) 0.0582(12) Uani d . 1 1
H H9A 0.3971 0.7730 -0.0658 0.070 Uiso calc R 1 1
C C11 0.46221(17) 0.8973(4) 0.0132(3) 0.0782(17) Uani d . 1 1
H H11A 0.4487 0.9344 -0.0268 0.117 Uiso calc R 1 1
H H11B 0.4937 0.8995 0.0140 0.117 Uiso calc R 1 1
H H11C 0.4540 0.9350 0.0526 0.117 Uiso calc R 1 1
C C27 0.62621(15) 0.8169(5) -0.0502(2) 0.0710(14) Uani d . 1 1
H H27A 0.6330 0.7403 -0.0372 0.106 Uiso calc R 1 1
H H27B 0.6283 0.8259 -0.0976 0.106 Uiso calc R 1 1
H H27C 0.5968 0.8346 -0.0411 0.106 Uiso calc R 1 1
C C30 0.70618(16) 1.1719(4) 0.0431(3) 0.0757(16) Uani d . 1 1
H H30A 0.6892 1.2172 0.0096 0.114 Uiso calc R 1 1
H H30B 0.7370 1.1824 0.0397 0.114 Uiso calc R 1 1
H H30C 0.6998 1.1939 0.0873 0.114 Uiso calc R 1 1
C C5 0.48987(17) 0.2703(4) 0.1433(3) 0.0732(15) Uani d . 1 1
H H5A 0.4657 0.2680 0.1079 0.110 Uiso calc R 1 1
H H5B 0.4802 0.2443 0.1848 0.110 Uiso calc R 1 1
H H5C 0.5132 0.2225 0.1315 0.110 Uiso calc R 1 1
C C24 0.74717(16) 0.5255(4) 0.1245(3) 0.0674(13) Uani d . 1 1
H H24A 0.7167 0.5199 0.1311 0.101 Uiso calc R 1 1
H H24B 0.7642 0.4746 0.1547 0.101 Uiso calc R 1 1
H H24C 0.7507 0.5062 0.0785 0.101 Uiso calc R 1 1
C C1 0.57686(15) 0.6163(4) 0.2332(2) 0.0654(13) Uani d . 1 1
H H1A 0.5955 0.5698 0.2640 0.098 Uiso calc R 1 1
H H1B 0.5614 0.6690 0.2583 0.098 Uiso calc R 1 1
H H1C 0.5945 0.6565 0.2044 0.098 Uiso calc R 1 1

loop_
_atom_site_aniso_label
_atom_site_aniso_U_11
_atom_site_aniso_U_22
_atom_site_aniso_U_33
_atom_site_aniso_U_12
_atom_site_aniso_U_13
_atom_site_aniso_U_23
F2 0.0406(12) 0.0610(16) 0.0716(16) -0.0079(11) 0.0130(11) 0.0080(13)
F3 0.0670(16) 0.0669(17) 0.0618(16) -0.0016(14) 0.0019(13) -0.0213(14)
F4 0.0402(13) 0.0596(15) 0.0777(17) -0.0075(11) 0.0129(12) 0.0030(13)
F1 0.0705(17) 0.0545(15) 0.0642(16) -0.0017(13) 0.0020(13) -0.0210(13)
N1 0.0387(17) 0.0398(18) 0.0515(19) -0.0023(15) 0.0027(15) -0.0001(15)
N2 0.0385(17) 0.0409(18) 0.0423(18) -0.0067(14) 0.0004(14) -0.0022(14)
N5 0.0382(17) 0.0434(19) 0.0441(18) -0.0041(15) 0.0088(14) -0.0029(15)
N3 0.060(2) 0.041(2) 0.059(2) -0.0081(18) -0.0122(19) 0.0037(18)
N4 0.0351(17) 0.055(2) 0.0464(19) -0.0046(15) 0.0038(15) 0.0011(16)
C32 0.0324(19) 0.046(2) 0.039(2) -0.0021(17) 0.0073(16) -0.0011(17)
C12 0.040(2) 0.041(2) 0.043(2) -0.0040(17) 0.0051(17) 0.0022(17)
C13 0.0322(19) 0.041(2) 0.040(2) -0.0045(16) 0.0052(15) -0.0044(17)
O2 0.065(2) 0.069(2) 0.075(2) -0.0318(18) 0.0029(18) 0.0075(18)
O1 0.088(3) 0.061(2) 0.116(3) -0.009(2) 0.005(2) -0.041(2)
C6 0.036(2) 0.042(2) 0.044(2) -0.0085(17) 0.0044(16) -0.0043(17)
C31 0.037(2) 0.050(2) 0.044(2) -0.0051(18) 0.0072(17) 0.0024(19)
C33 0.040(2) 0.040(2) 0.044(2) 0.0010(17) 0.0023(17) 0.0013(18)
C14 0.040(2) 0.040(2) 0.035(2) -0.0031(17) 0.0004(16) -0.0011(17)
N6 0.076(3) 0.047(2) 0.078(3) -0.006(2) -0.034(2) 0.003(2)
C18 0.036(2) 0.049(2) 0.053(2) -0.0078(18) 0.0051(18) -0.003(2)
C21 0.039(2) 0.056(3) 0.045(2) -0.0044(19) 0.0024(17) 0.006(2)
C17 0.050(2) 0.038(2) 0.037(2) -0.0085(18) -0.0024(17) -0.0003(17)
C19 0.037(2) 0.047(2) 0.051(2) -0.0042(18) 0.0086(17) -0.0099(19)
C7 0.044(2) 0.055(3) 0.047(2) -0.0107(19) -0.0028(18) 0.001(2)
O4 0.085(3) 0.080(3) 0.116(3) -0.035(2) -0.015(3) 0.012(2)
C26 0.040(2) 0.076(3) 0.045(2) -0.003(2) -0.0005(18) 0.008(2)
C23 0.043(2) 0.045(2) 0.058(3) 0.0049(19) 0.0096(19) 0.005(2)
C38 0.042(2) 0.052(3) 0.050(2) -0.0006(19) 0.0073(18) -0.003(2)
C25 0.041(2) 0.044(2) 0.042(2) -0.0020(18) 0.0044(17) -0.0018(18)
C36 0.050(2) 0.040(2) 0.057(3) -0.0040(19) -0.013(2) 0.001(2)
C10 0.045(2) 0.048(2) 0.058(3) -0.0070(19) -0.0022(19) 0.008(2)
B1 0.039(2) 0.042(2) 0.046(3) -0.007(2) 0.0058(19) -0.005(2)
B2 0.037(2) 0.047(3) 0.048(3) -0.005(2) 0.008(2) -0.011(2)
C37 0.039(2) 0.057(3) 0.057(3) -0.004(2) -0.0007(19) 0.003(2)
C35 0.070(3) 0.053(3) 0.057(3) 0.000(2) 0.003(2) -0.017(2)
C4 0.049(2) 0.042(2) 0.070(3) 0.0012(19) 0.004(2) 0.006(2)
C28 0.045(2) 0.076(3) 0.059(3) -0.002(2) -0.002(2) 0.026(2)
C2 0.039(2) 0.055(3) 0.052(2) -0.0047(19) -0.0040(18) 0.004(2)
C8 0.056(3) 0.070(3) 0.060(3) -0.019(2) -0.009(2) -0.003(2)
C16 0.057(3) 0.043(2) 0.056(3) -0.005(2) 0.015(2) -0.009(2)
C15 0.041(2) 0.051(2) 0.059(3) -0.0058(19) 0.0182(19) -0.004(2)
C3 0.050(3) 0.054(3) 0.071(3) 0.003(2) -0.007(2) 0.014(2)
C29 0.039(2) 0.059(3) 0.055(3) -0.002(2) 0.0039(19) 0.014(2)
C20 0.056(3) 0.062(3) 0.066(3) -0.008(2) -0.016(2) 0.007(2)
O3 0.117(3) 0.058(2) 0.111(3) -0.007(2) -0.025(3) -0.027(2)
C22 0.041(2) 0.057(3) 0.058(3) 0.000(2) 0.001(2) 0.012(2)
C34 0.057(3) 0.054(3) 0.055(3) -0.003(2) 0.017(2) -0.009(2)
C9 0.053(3) 0.062(3) 0.055(3) -0.009(2) -0.012(2) 0.016(2)
C11 0.077(3) 0.055(3) 0.094(4) -0.019(3) -0.026(3) 0.025(3)
C27 0.055(3) 0.094(4) 0.060(3) -0.015(3) -0.011(2) -0.001(3)
C30 0.059(3) 0.061(3) 0.102(4) -0.005(2) -0.009(3) 0.028(3)
C5 0.069(3) 0.045(3) 0.102(4) -0.001(2) -0.005(3) 0.011(3)
C24 0.066(3) 0.047(3) 0.088(4) -0.006(2) 0.006(3) 0.002(3)
C1 0.060(3) 0.069(3) 0.061(3) -0.008(2) -0.017(2) 0.008(2)

loop_
_atom_type_symbol
_atom_type_description
_atom_type_scat_dispersion_real
_atom_type_scat_dispersion_imag
_atom_type_scat_source
C C 0.0033 0.0016 'International Tables Vol C Tables 4.2.6.8 and 6.1.1.4'
H H 0.0000 0.0000 'International Tables Vol C Tables 4.2.6.8 and 6.1.1.4'
B B 0.0013 0.0007 'International Tables Vol C Tables 4.2.6.8 and 6.1.1.4'
N N 0.0061 0.0033 'International Tables Vol C Tables 4.2.6.8 and 6.1.1.4'
O O 0.0106 0.0060 'International Tables Vol C Tables 4.2.6.8 and 6.1.1.4'
F F 0.0171 0.0103 'International Tables Vol C Tables 4.2.6.8 and 6.1.1.4'

loop_
_geom_angle_atom_site_label_1
_geom_angle_atom_site_label_2
_geom_angle_atom_site_label_3
_geom_angle
C4 N1 C6 108.0(3)
C4 N1 B1 126.0(3)
C6 N1 B1 125.8(3)
C7 N2 C12 108.0(3)
C7 N2 B1 126.7(3)
C12 N2 B1 125.3(3)
C23 N5 C25 108.4(3)
C23 N5 B2 126.4(3)
C25 N5 B2 125.0(3)
O2 N3 O1 123.9(4)
O2 N3 C17 118.7(4)
O1 N3 C17 117.4(4)
C26 N4 C31 107.7(4)
C26 N4 B2 127.7(4)
C31 N4 B2 124.5(3)
C31 C32 C25 121.9(4)
C31 C32 C33 118.6(3)
C25 C32 C33 119.4(3)
N2 C12 C13 120.0(3)
N2 C12 C10 107.7(3)
C13 C12 C10 132.2(4)
C6 C13 C12 121.4(3)
C6 C13 C14 119.3(3)
C12 C13 C14 119.3(3)
C13 C6 N1 119.7(3)
C13 C6 C2 132.2(4)
N1 C6 C2 108.1(3)
C32 C31 N4 120.2(4)
C32 C31 C29 131.8(4)
N4 C31 C29 107.9(3)
C34 C33 C38 119.6(4)
C34 C33 C32 121.2(4)
C38 C33 C32 119.3(4)
C19 C14 C15 119.1(4)
C19 C14 C13 120.4(3)
C15 C14 C13 120.5(3)
O3 N6 O4 124.2(5)
O3 N6 C36 117.7(5)
O4 N6 C36 118.2(5)
C17 C18 C19 118.4(4)
C17 C18 H18A 120.8
C19 C18 H18A 120.8
C22 C21 C25 106.2(4)
C22 C21 C20 124.8(4)
C25 C21 C20 129.0(4)
C18 C17 C16 122.2(4)
C18 C17 N3 118.9(4)
C16 C17 N3 118.8(4)
C18 C19 C14 121.1(4)
C18 C19 H19A 119.5
C14 C19 H19A 119.5
N2 C7 C9 108.8(4)
N2 C7 C8 123.2(4)
C9 C7 C8 128.0(4)
N4 C26 C28 109.4(4)
N4 C26 C27 122.7(4)
C28 C26 C27 127.9(4)
N5 C23 C22 109.2(4)
N5 C23 C24 123.2(4)
C22 C23 C24 127.6(4)
C37 C38 C33 120.5(4)
C37 C38 H38A 119.8
C33 C38 H38A 119.8
C32 C25 N5 120.0(3)
C32 C25 C21 132.5(4)
N5 C25 C21 107.5(3)
C35 C36 C37 122.3(4)
C35 C36 N6 119.2(4)
C37 C36 N6 118.5(4)
C9 C10 C12 106.2(4)
C9 C10 C11 124.3(4)
C12 C10 C11 129.5(4)
F2 B1 F1 109.4(3)
F2 B1 N2 109.7(3)
F1 B1 N2 110.6(3)
F2 B1 N1 109.6(3)
F1 B1 N1 110.6(3)
N2 B1 N1 106.9(3)
F3 B2 F4 109.1(3)
F3 B2 N5 110.6(3)
F4 B2 N5 109.5(3)
F3 B2 N4 110.9(4)
F4 B2 N4 109.3(3)
N5 B2 N4 107.3(3)
C36 C37 C38 118.4(4)
C36 C37 H37A 120.8
C38 C37 H37A 120.8
C36 C35 C34 118.8(4)
C36 C35 H35A 120.6
C34 C35 H35A 120.6
N1 C4 C3 109.2(4)
N1 C4 C5 122.9(4)
C3 C4 C5 127.9(4)
C29 C28 C26 109.3(4)
C29 C28 H28A 125.4
C26 C28 H28A 125.4
C3 C2 C6 105.9(4)
C3 C2 C1 124.1(4)
C6 C2 C1 130.0(4)
C7 C8 H8A 109.5
C7 C8 H8B 109.5
H8A C8 H8B 109.5
C7 C8 H8C 109.5
H8A C8 H8C 109.5
H8B C8 H8C 109.5
C15 C16 C17 118.7(4)
C15 C16 H16A 120.6
C17 C16 H16A 120.6
C16 C15 C14 120.5(4)
C16 C15 H15A 119.7
C14 C15 H15A 119.7
C2 C3 C4 108.8(4)
C2 C3 H3A 125.6
C4 C3 H3A 125.6
C28 C29 C31 105.7(4)
C28 C29 C30 124.8(4)
C31 C29 C30 129.5(4)
C21 C20 H20A 109.5
C21 C20 H20B 109.5
H20A C20 H20B 109.5
C21 C20 H20C 109.5
H20A C20 H20C 109.5
H20B C20 H20C 109.5
C21 C22 C23 108.7(4)
C21 C22 H22A 125.7
C23 C22 H22A 125.7
C33 C34 C35 120.4(4)
C33 C34 H34A 119.8
C35 C34 H34A 119.8
C10 C9 C7 109.4(4)
C10 C9 H9A 125.3
C7 C9 H9A 125.3
C10 C11 H11A 109.5
C10 C11 H11B 109.5
H11A C11 H11B 109.5
C10 C11 H11C 109.5
H11A C11 H11C 109.5
H11B C11 H11C 109.5
C26 C27 H27A 109.5
C26 C27 H27B 109.5
H27A C27 H27B 109.5
C26 C27 H27C 109.5
H27A C27 H27C 109.5
H27B C27 H27C 109.5
C29 C30 H30A 109.5
C29 C30 H30B 109.5
H30A C30 H30B 109.5
C29 C30 H30C 109.5
H30A C30 H30C 109.5
H30B C30 H30C 109.5
C4 C5 H5A 109.5
C4 C5 H5B 109.5
H5A C5 H5B 109.5
C4 C5 H5C 109.5
H5A C5 H5C 109.5
H5B C5 H5C 109.5
C23 C24 H24A 109.5
C23 C24 H24B 109.5
H24A C24 H24B 109.5
C23 C24 H24C 109.5
H24A C24 H24C 109.5
H24B C24 H24C 109.5
C2 C1 H1A 109.5
C2 C1 H1B 109.5
H1A C1 H1B 109.5
C2 C1 H1C 109.5
H1A C1 H1C 109.5
H1B C1 H1C 109.5

loop_
_geom_bond_atom_site_label_1
_geom_bond_atom_site_label_2
_geom_bond_distance
F2 B1 1.389(5)
F3 B2 1.385(5)
F4 B2 1.392(5)
F1 B1 1.383(5)
N1 C4 1.346(5)
N1 C6 1.400(5)
N1 B1 1.543(5)
N2 C7 1.355(5)
N2 C12 1.408(5)
N2 B1 1.539(6)
N5 C23 1.343(5)
N5 C25 1.404(5)
N5 B2 1.544(5)
N3 O2 1.219(5)
N3 O1 1.226(5)
N3 C17 1.479(5)
N4 C26 1.354(5)
N4 C31 1.406(5)
N4 B2 1.545(6)
C32 C31 1.397(5)
C32 C25 1.391(5)
C32 C33 1.494(5)
C12 C13 1.404(5)
C12 C10 1.419(5)
C13 C6 1.405(5)
C13 C14 1.490(5)
C6 C2 1.430(5)
C31 C29 1.432(6)
C33 C34 1.380(6)
C33 C38 1.394(5)
C14 C19 1.385(5)
C14 C15 1.388(5)
N6 O3 1.227(6)
N6 O4 1.229(6)
N6 C36 1.479(6)
C18 C17 1.369(5)
C18 C19 1.383(5)
C18 H18A 0.9300
C21 C22 1.381(6)
C21 C25 1.432(5)
C21 C20 1.500(6)
C17 C16 1.379(6)
C19 H19A 0.9300
C7 C9 1.387(6)
C7 C8 1.488(6)
C26 C28 1.390(7)
C26 C27 1.504(6)
C23 C22 1.403(6)
C23 C24 1.501(6)
C38 C37 1.385(6)
C38 H38A 0.9300
C36 C35 1.373(6)
C36 C37 1.375(6)
C10 C9 1.378(6)
C10 C11 1.507(6)
C37 H37A 0.9300
C35 C34 1.387(6)
C35 H35A 0.9300
C4 C3 1.405(6)
C4 C5 1.494(6)
C28 C29 1.381(6)
C28 H28A 0.9300
C2 C3 1.377(6)
C2 C1 1.498(6)
C8 H8A 0.9600
C8 H8B 0.9600
C8 H8C 0.9600
C16 C15 1.379(6)
C16 H16A 0.9300
C15 H15A 0.9300
C3 H3A 0.9300
C29 C30 1.496(6)
C20 H20A 0.9600
C20 H20B 0.9600
C20 H20C 0.9600
C22 H22A 0.9300
C34 H34A 0.9300
C9 H9A 0.9300
C11 H11A 0.9600
C11 H11B 0.9600
C11 H11C 0.9600
C27 H27A 0.9600
C27 H27B 0.9600
C27 H27C 0.9600
C30 H30A 0.9600
C30 H30B 0.9600
C30 H30C 0.9600
C5 H5A 0.9600
C5 H5B 0.9600
C5 H5C 0.9600
C24 H24A 0.9600
C24 H24B 0.9600
C24 H24C 0.9600
C1 H1A 0.9600
C1 H1B 0.9600
C1 H1C 0.9600

loop_
_geom_hbond_atom_site_label_D
_geom_hbond_atom_site_label_H
_geom_hbond_atom_site_label_A
_geom_hbond_site_symmetry_A
_geom_hbond_distance_DH
_geom_hbond_distance_HA
_geom_hbond_distance_DA
_geom_hbond_angle_DHA
C18 H18A Cg1 . 0.93 2.93 3.784(4) 154
C35 H35A Cg2 4_655 0.93 2.90 3.648(5) 139

loop_
_geom_torsion_atom_site_label_1
_geom_torsion_atom_site_label_2
_geom_torsion_atom_site_label_3
_geom_torsion_atom_site_label_4
_geom_torsion
C7 N2 C12 C13 -175.3(4)
B1 N2 C12 C13 5.0(6)
C7 N2 C12 C10 0.2(4)
B1 N2 C12 C10 -179.4(4)
N2 C12 C13 C6 -0.4(6)
C10 C12 C13 C6 -174.7(4)
N2 C12 C13 C14 177.4(3)
C10 C12 C13 C14 3.1(7)
C12 C13 C6 N1 1.7(6)
C14 C13 C6 N1 -176.1(3)
C12 C13 C6 C2 -179.9(4)
C14 C13 C6 C2 2.3(7)
C4 N1 C6 C13 177.7(4)
B1 N1 C6 C13 -7.8(6)
C4 N1 C6 C2 -1.0(5)
B1 N1 C6 C2 173.5(4)
C25 C32 C31 N4 -0.5(6)
C33 C32 C31 N4 175.4(3)
C25 C32 C31 C29 -177.0(4)
C33 C32 C31 C29 -1.2(6)
C26 N4 C31 C32 -176.4(4)
B2 N4 C31 C32 7.4(6)
C26 N4 C31 C29 1.0(4)
B2 N4 C31 C29 -175.3(4)
C31 C32 C33 C34 84.0(5)
C25 C32 C33 C34 -100.1(5)
C31 C32 C33 C38 -95.5(4)
C25 C32 C33 C38 80.4(5)
C6 C13 C14 C19 71.7(5)
C12 C13 C14 C19 -106.2(4)
C6 C13 C14 C15 -108.7(4)
C12 C13 C14 C15 73.4(5)
C19 C18 C17 C16 -0.9(6)
C19 C18 C17 N3 179.6(4)
O2 N3 C17 C18 10.3(5)
O1 N3 C17 C18 -170.1(4)
O2 N3 C17 C16 -169.2(4)
O1 N3 C17 C16 10.4(6)
C17 C18 C19 C14 -0.2(6)
C15 C14 C19 C18 1.0(6)
C13 C14 C19 C18 -179.4(4)
C12 N2 C7 C9 -0.6(5)
B1 N2 C7 C9 179.1(4)
C12 N2 C7 C8 178.9(4)
B1 N2 C7 C8 -1.4(6)
C31 N4 C26 C28 -0.9(5)
B2 N4 C26 C28 175.2(4)
C31 N4 C26 C27 -179.8(4)
B2 N4 C26 C27 -3.7(7)
C25 N5 C23 C22 0.1(5)
B2 N5 C23 C22 -176.2(4)
C25 N5 C23 C24 179.0(4)
B2 N5 C23 C24 2.7(6)
C34 C33 C38 C37 -1.4(6)
C32 C33 C38 C37 178.1(4)
C31 C32 C25 N5 -0.3(6)
C33 C32 C25 N5 -176.1(3)
C31 C32 C25 C21 177.4(4)
C33 C32 C25 C21 1.7(7)
C23 N5 C25 C32 177.8(4)
B2 N5 C25 C32 -5.8(6)
C23 N5 C25 C21 -0.5(4)
B2 N5 C25 C21 175.9(3)
C22 C21 C25 C32 -177.4(4)
C20 C21 C25 C32 2.5(8)
C22 C21 C25 N5 0.6(5)
C20 C21 C25 N5 -179.5(4)
O3 N6 C36 C35 -6.1(6)
O4 N6 C36 C35 173.9(4)
O3 N6 C36 C37 174.1(4)
O4 N6 C36 C37 -5.9(6)
N2 C12 C10 C9 0.2(5)
C13 C12 C10 C9 175.0(4)
N2 C12 C10 C11 -177.7(5)
C13 C12 C10 C11 -2.9(8)
C7 N2 B1 F2 -70.0(5)
C12 N2 B1 F2 109.6(4)
C7 N2 B1 F1 50.8(5)
C12 N2 B1 F1 -129.7(4)
C7 N2 B1 N1 171.2(4)
C12 N2 B1 N1 -9.2(5)
C4 N1 B1 F2 65.3(5)
C6 N1 B1 F2 -108.3(4)
C4 N1 B1 F1 -55.4(5)
C6 N1 B1 F1 131.1(4)
C4 N1 B1 N2 -175.8(4)
C6 N1 B1 N2 10.6(5)
C23 N5 B2 F3 -52.3(5)
C25 N5 B2 F3 131.9(4)
C23 N5 B2 F4 67.9(5)
C25 N5 B2 F4 -107.8(4)
C23 N5 B2 N4 -173.5(4)
C25 N5 B2 N4 10.8(5)
C26 N4 B2 F3 52.0(5)
C31 N4 B2 F3 -132.5(4)
C26 N4 B2 F4 -68.3(5)
C31 N4 B2 F4 107.2(4)
C26 N4 B2 N5 173.0(4)
C31 N4 B2 N5 -11.5(5)
C35 C36 C37 C38 1.4(6)
N6 C36 C37 C38 -178.8(4)
C33 C38 C37 C36 0.1(6)
C37 C36 C35 C34 -1.6(7)
N6 C36 C35 C34 178.6(4)
C6 N1 C4 C3 0.3(5)
B1 N1 C4 C3 -174.1(4)
C6 N1 C4 C5 178.8(4)
B1 N1 C4 C5 4.3(7)
N4 C26 C28 C29 0.5(6)
C27 C26 C28 C29 179.3(4)
C13 C6 C2 C3 -177.2(4)
N1 C6 C2 C3 1.3(5)
C13 C6 C2 C1 4.2(8)
N1 C6 C2 C1 -177.3(4)
C18 C17 C16 C15 1.2(6)
N3 C17 C16 C15 -179.3(4)
C17 C16 C15 C14 -0.4(6)
C19 C14 C15 C16 -0.7(6)
C13 C14 C15 C16 179.7(4)
C6 C2 C3 C4 -1.1(5)
C1 C2 C3 C4 177.6(4)
N1 C4 C3 C2 0.5(6)
C5 C4 C3 C2 -177.9(5)
C26 C28 C29 C31 0.1(5)
C26 C28 C29 C30 -178.4(5)
C32 C31 C29 C28 176.2(4)
N4 C31 C29 C28 -0.7(5)
C32 C31 C29 C30 -5.3(8)
N4 C31 C29 C30 177.8(5)
C25 C21 C22 C23 -0.6(5)
C20 C21 C22 C23 179.6(4)
N5 C23 C22 C21 0.3(5)
C24 C23 C22 C21 -178.6(4)
C38 C33 C34 C35 1.2(7)
C32 C33 C34 C35 -178.3(4)
C36 C35 C34 C33 0.3(7)
C12 C10 C9 C7 -0.5(5)
C11 C10 C9 C7 177.5(5)
N2 C7 C9 C10 0.7(5)
C8 C7 C9 C10 -178.8(4)
